data_7045832
loop_
_publ_author_name
'Sreedharan, Sreejesh'
'Sinopoli, Alessandro'
'Jarman, Paul J.'
'Robinson, Darren'
'Clemmet, Christopher'
'Scattergood, Paul A.'
'Rice, Craig R.'
'Smythe, Carl G. W.'
'Thomas, James A.'
'Elliott, Paul I. P.'

_publ_section_title
;
 Mitochondria-localising DNA-binding biscyclometalated phenyltriazole
 iridium(iii) dipyridophenazene complexes: syntheses and cellular imaging
 properties.
;
_journal_issue 14
_journal_name_full 'Dalton transactions (Cambridge, England : 2003)'
_journal_page_first 4931
_journal_page_last 4940
_journal_paper_doi 10.1039/C8DT00046H
_journal_volume 47
_journal_year 2018
_chemical_formula_sum 'C101 H78 Cl10 Ir2 N22 O6'
_chemical_formula_weight 2434.75
_space_group_crystal_system monoclinic
_space_group_IT_number 14
_space_group_name_Hall '-P 2yn'
_space_group_name_H-M_alt 'P 1 21/n 1'
_symmetry_space_group_name_Hall '-P 2yn'
_symmetry_space_group_name_H-M 'P 1 21/n 1'
_atom_sites_solution_hydrogens geom
_atom_sites_solution_primary direct
_atom_sites_solution_secondary difmap
_audit_creation_method SHELXL-97
_audit_update_record
;
2018-02-27 deposited with the CCDC.
2018-03-12 downloaded from the CCDC.
;
_cell_angle_alpha 90.00
_cell_angle_beta 103.912(2)
_cell_angle_gamma 90.00
_cell_formula_units_Z 2
_cell_length_a 13.6282(8)
_cell_length_b 16.6165(11)
_cell_length_c 22.7142(14)
_cell_measurement_reflns_used 9881
_cell_measurement_temperature 150(2)
_cell_measurement_theta_max 30.55
_cell_measurement_theta_min 2.33
_cell_volume 4992.8(5)
_computing_cell_refinement 'Bruker SAINT'
_computing_data_reduction 'Bruker SAINT'
_computing_molecular_graphics 'Bruker SHELXTL'
_computing_publication_material 'Bruker SHELXTL'
_computing_structure_refinement 'SHELXL-2014 (Sheldrick 2014)'
_computing_structure_solution 'SHELXS-97 (Sheldrick 2008)'
_diffrn_ambient_temperature 150(2)
_diffrn_measured_fraction_theta_full 0.998
_diffrn_measured_fraction_theta_max 0.998
_diffrn_measurement_device_type 'Bruker APEX-II CCD'
_diffrn_radiation_monochromator graphite
_diffrn_radiation_source 'fine-focus sealed tube'
_diffrn_radiation_type MoK\a
_diffrn_radiation_wavelength 0.71073
_diffrn_reflns_av_R_equivalents 0.0918
_diffrn_reflns_av_sigmaI/netI 0.1130
_diffrn_reflns_limit_h_max 18
_diffrn_reflns_limit_h_min -15
_diffrn_reflns_limit_k_max 22
_diffrn_reflns_limit_k_min -22
_diffrn_reflns_limit_l_max 26
_diffrn_reflns_limit_l_min -30
_diffrn_reflns_number 47264
_diffrn_reflns_theta_full 28.28
_diffrn_reflns_theta_max 28.28
_diffrn_reflns_theta_min 2.33
_exptl_absorpt_coefficient_mu 2.997
_exptl_absorpt_correction_T_max 0.9706
_exptl_absorpt_correction_T_min 0.5855
_exptl_absorpt_correction_type multi-scan
_exptl_absorpt_process_details sadabs
_exptl_crystal_colour yellow
_exptl_crystal_density_diffrn 1.620
_exptl_crystal_density_method 'not measured'
_exptl_crystal_description plate
_exptl_crystal_F_000 2420
_exptl_crystal_size_max 0.20
_exptl_crystal_size_mid 0.10
_exptl_crystal_size_min 0.01
_refine_diff_density_max 3.324
_refine_diff_density_min -1.757
_refine_diff_density_rms 0.166
_refine_ls_extinction_method none
_refine_ls_goodness_of_fit_ref 0.996
_refine_ls_hydrogen_treatment mixed
_refine_ls_matrix_type full
_refine_ls_number_parameters 646
_refine_ls_number_reflns 12373
_refine_ls_number_restraints 53
_refine_ls_restrained_S_all 1.001
_refine_ls_R_factor_all 0.1201
_refine_ls_R_factor_gt 0.0586
_refine_ls_shift/su_max 0.002
_refine_ls_shift/su_mean 0.000
_refine_ls_structure_factor_coef Fsqd
_refine_ls_weighting_details 'calc w=1/[\s^2^(Fo^2^)+(0.0000P)^2^+28.1941P] where P=(Fo^2^+2Fc^2^)/3'
_refine_ls_weighting_scheme calc
_refine_ls_wR_factor_gt 0.0823
_refine_ls_wR_factor_ref 0.0975
_reflns_number_gt 7889
_reflns_number_total 12373
_reflns_threshold_expression >2sigma(I)
_cod_data_source_file c8dt00046h6.cif
_cod_data_source_block mo_alessandro_unk_0m
_cod_depositor_comments 'Adding full bibliography for 7045832.cif.'
_cod_database_code 7045832

loop_
_symmetry_equiv_pos_as_xyz
'x, y, z'
'-x+1/2, y+1/2, -z+1/2'
'-x, -y, -z'
'x-1/2, -y-1/2, z-1/2'

loop_
_atom_site_label
_atom_site_type_symbol
_atom_site_fract_x
_atom_site_fract_y
_atom_site_fract_z
_atom_site_U_iso_or_equiv
_atom_site_adp_type
_atom_site_occupancy
_atom_site_symmetry_multiplicity
_atom_site_calc_flag
_atom_site_refinement_flags
Ir1 Ir 0.871543(17) 0.179749(15) 0.818274(10) 0.02057(7) Uani 1 1 d .
Cl1 Cl 1.03853(17) 0.41009(14) 0.74700(10) 0.0678(6) Uani 1 1 d .
Cl2 Cl 1.02470(19) 0.55039(15) 0.66879(12) 0.0819(8) Uani 1 1 d .
Cl3 Cl 1.0000 0.0000 0.0000 0.0519(7) Uani 1 2 d S
Cl4 Cl 0.9846(3) 0.1729(3) 0.02886(16) 0.0507(9) Uani 0.50 1 d P
Cl5 Cl 0.25791(18) 0.2643(2) 0.82878(11) 0.0953(10) Uani 1 1 d .
Cl6 Cl 0.47421(18) 0.27143(16) 0.84187(13) 0.0820(8) Uani 1 1 d .
N1 N 0.7995(4) 0.1426(3) 0.8816(2) 0.0257(12) Uani 1 1 d .
N2 N 1.0136(3) 0.1908(3) 0.8835(2) 0.0218(11) Uani 1 1 d .
N3 N 0.8790(3) 0.3055(3) 0.8386(2) 0.0230(12) Uani 1 1 d .
N4 N 0.9268(4) 0.2031(3) 0.7461(2) 0.0244(12) Uani 1 1 d .
N5 N 1.0116(4) 0.2256(3) 0.6820(2) 0.0315(13) Uani 1 1 d .
N6 N 1.0208(4) 0.2128(3) 0.7413(2) 0.0303(13) Uani 1 1 d .
N7 N 0.7527(4) 0.1831(3) 0.9166(2) 0.0302(12) Uani 1 1 d .
N8 N 0.7084(4) 0.1266(4) 0.9431(2) 0.0347(14) Uani 1 1 d .
N9 N 1.2284(4) 0.3814(3) 1.0110(2) 0.0273(12) Uani 1 1 d .
N10 N 1.0925(4) 0.5053(3) 0.9603(2) 0.0307(13) Uani 1 1 d .
N11 N 0.4150(4) 0.1413(4) 0.0232(3) 0.0430(16) Uani 1 1 d .
O1 O 0.4516(4) 0.2094(3) 0.0229(2) 0.0435(13) Uani 1 1 d .
O3 O 0.4155(4) 0.0952(4) -0.0193(3) 0.090(2) Uani 1 1 d U
O4 O 0.3743(4) 0.1210(4) 0.0638(3) 0.0676(17) Uani 1 1 d .
C1 C 0.7408(4) 0.1801(4) 0.7511(3) 0.0274(13) Uani 1 1 d .
C2 C 0.8771(4) 0.0586(3) 0.8083(2) 0.0202(13) Uani 1 1 d .
C3 C 0.6428(4) 0.1661(3) 0.7561(3) 0.0273(14) Uani 1 1 d .
H3 H 0.6304 0.1565 0.7950 0.033 Uiso 1 1 calc R
C4 C 0.5626(5) 0.1659(4) 0.7053(3) 0.0336(16) Uani 1 1 d .
H4 H 0.4962 0.1562 0.7098 0.040 Uiso 1 1 calc R
C5 C 0.5775(4) 0.1794(4) 0.6485(3) 0.0350(15) Uani 1 1 d .
H5 H 0.5219 0.1787 0.6140 0.042 Uiso 1 1 calc R
C6 C 0.6740(5) 0.1942(4) 0.6418(3) 0.0328(17) Uani 1 1 d .
H6 H 0.6850 0.2042 0.6028 0.039 Uiso 1 1 calc R
C7 C 0.7552(4) 0.1944(3) 0.6927(3) 0.0238(14) Uani 1 1 d .
C8 C 0.8595(5) 0.2079(4) 0.6912(3) 0.0249(14) Uani 1 1 d .
C9 C 0.9150(5) 0.2228(4) 0.6499(3) 0.0322(16) Uani 1 1 d .
H9 H 0.8906 0.2296 0.6073 0.039 Uiso 1 1 calc R
C10 C 0.8299(4) 0.0128(4) 0.8457(3) 0.0245(14) Uani 1 1 d .
C11 C 0.7840(4) 0.0623(4) 0.8849(3) 0.0269(14) Uani 1 1 d .
C12 C 0.7252(5) 0.0524(4) 0.9257(3) 0.0345(16) Uani 1 1 d .
H12 H 0.7016 0.0033 0.9386 0.041 Uiso 1 1 calc R
C13 C 0.8318(5) -0.0707(4) 0.8465(3) 0.0361(17) Uani 1 1 d .
H13 H 0.7989 -0.1000 0.8721 0.043 Uiso 1 1 calc R
C14 C 0.8822(5) -0.1101(4) 0.8095(3) 0.0319(16) Uani 1 1 d .
H14 H 0.8853 -0.1672 0.8102 0.038 Uiso 1 1 calc R
C15 C 0.9256(4) 0.0163(4) 0.7707(3) 0.0271(15) Uani 1 1 d .
H15 H 0.9572 0.0450 0.7442 0.032 Uiso 1 1 calc R
C16 C 1.0358(4) 0.2659(3) 0.9052(3) 0.0200(13) Uani 1 1 d .
C17 C 0.9637(4) 0.3286(4) 0.8804(2) 0.0221(13) Uani 1 1 d .
C18 C 0.9285(5) -0.0678(4) 0.7714(3) 0.0361(17) Uani 1 1 d .
H18 H 0.9624 -0.0959 0.7456 0.043 Uiso 1 1 calc R
C19 C 1.1035(5) 0.2317(5) 0.6592(3) 0.0433(19) Uani 1 1 d .
H19A H 1.1583 0.2566 0.6906 0.052 Uiso 1 1 calc R
H19B H 1.0903 0.2665 0.6228 0.052 Uiso 1 1 calc R
C20 C 1.1358(7) 0.1503(6) 0.6435(4) 0.0655(18) Uani 1 1 d U
C21 C 1.0793(4) 0.1319(4) 0.9028(3) 0.0287(15) Uani 1 1 d .
H21 H 1.0651 0.0794 0.8863 0.034 Uiso 1 1 calc R
C22 C 1.1683(5) 0.1452(4) 0.9464(3) 0.0325(16) Uani 1 1 d .
H22 H 1.2135 0.1018 0.9600 0.039 Uiso 1 1 calc R
C23 C 1.1912(5) 0.2203(4) 0.9699(3) 0.0316(16) Uani 1 1 d .
H23 H 1.2515 0.2296 1.0002 0.038 Uiso 1 1 calc R
C24 C 1.1242(4) 0.2832(4) 0.9484(3) 0.0234(14) Uani 1 1 d .
C25 C 0.9841(4) 0.4093(4) 0.8981(3) 0.0251(14) Uani 1 1 d .
C26 C 0.9142(5) 0.4670(4) 0.8692(3) 0.0309(15) Uani 1 1 d .
H26 H 0.9250 0.5224 0.8791 0.037 Uiso 1 1 calc R
C27 C 0.8296(5) 0.4431(4) 0.8263(3) 0.0353(17) Uani 1 1 d .
H27 H 0.7823 0.4819 0.8060 0.042 Uiso 1 1 calc R
C28 C 0.8140(5) 0.3625(4) 0.8130(3) 0.0293(15) Uani 1 1 d .
H28 H 0.7540 0.3469 0.7843 0.035 Uiso 1 1 calc R
C29 C 0.9604(6) 0.4702(5) 0.6935(4) 0.065(2) Uani 1 1 d .
H29A H 0.9061 0.4922 0.7110 0.078 Uiso 1 1 calc R
H29B H 0.9281 0.4367 0.6581 0.078 Uiso 1 1 calc R
C30 C 1.1448(4) 0.3664(4) 0.9689(3) 0.0228(14) Uani 1 1 d .
C31 C 1.0757(4) 0.4291(4) 0.9436(3) 0.0240(14) Uani 1 1 d .
C33 C 0.6483(5) 0.1508(5) 0.9864(3) 0.047(2) Uani 1 1 d .
H33A H 0.5855 0.1185 0.9788 0.057 Uiso 1 1 calc R
H33B H 0.6289 0.2081 0.9797 0.057 Uiso 1 1 calc R
C34 C 0.7067(5) 0.1392(5) 1.0509(3) 0.0385(17) Uani 1 1 d .
C35 C 0.6894(6) 0.0709(5) 1.0826(4) 0.050(2) Uani 1 1 d .
H35 H 0.6403 0.0326 1.0635 0.060 Uiso 1 1 calc R
C36 C 0.7751(6) 0.1961(6) 1.0809(4) 0.066(3) Uani 1 1 d .
H36 H 0.7859 0.2441 1.0606 0.080 Uiso 1 1 calc R
C41 C 0.9540(10) 0.0753(9) 0.0448(6) 0.041(4) Uani 0.50 1 d P
H41A H 0.8796 0.0706 0.0371 0.049 Uiso 0.50 1 calc PR
H41B H 0.9829 0.0642 0.0883 0.049 Uiso 0.50 1 calc PR
C42 C 1.0983(6) 0.1188(6) 0.5868(4) 0.060(2) Uani 1 1 d .
H42 H 1.0547 0.1503 0.5566 0.072 Uiso 1 1 calc R
C43 C 1.1237(7) 0.0407(7) 0.5728(5) 0.084(3) Uani 1 1 d .
H43 H 1.0971 0.0191 0.5335 0.101 Uiso 1 1 calc R
C44 C 1.1868(8) -0.0038(7) 0.6159(5) 0.090(2) Uani 1 1 d U
H44 H 1.2018 -0.0577 0.6070 0.108 Uiso 1 1 calc R
C45 C 1.2295(8) 0.0277(6) 0.6726(5) 0.0885(18) Uani 1 1 d U
H45 H 1.2769 -0.0027 0.7016 0.106 Uiso 1 1 calc R
C46 C 1.2015(7) 0.1054(6) 0.6864(4) 0.0795(18) Uani 1 1 d U
H46 H 1.2282 0.1271 0.7257 0.095 Uiso 1 1 calc R
C47 C 0.8279(6) 0.1834(7) 1.1404(4) 0.077(3) Uani 1 1 d U
H47 H 0.8747 0.2226 1.1608 0.093 Uiso 1 1 calc R
C48 C 0.8126(6) 0.1146(7) 1.1695(4) 0.076(3) Uani 1 1 d .
H48 H 0.8506 0.1054 1.2098 0.092 Uiso 1 1 calc R
C49 C 0.7436(7) 0.0587(6) 1.1417(4) 0.070(3) Uani 1 1 d .
H49 H 0.7329 0.0115 1.1629 0.084 Uiso 1 1 calc R
C51 C 0.3779(6) 0.2565(7) 0.8782(4) 0.089(3) Uani 1 1 d .
H51A H 0.3839 0.2969 0.9109 0.107 Uiso 1 1 calc R
H51B H 0.3854 0.2025 0.8971 0.107 Uiso 1 1 calc R
C52 C 1.3352(5) 0.4777(4) 1.0737(3) 0.0404(18) Uani 1 1 d .
H52 H 1.3806 0.4363 1.0917 0.049 Uiso 1 1 calc R
C53 C 1.2468(5) 0.4588(4) 1.0289(3) 0.0318(15) Uani 1 1 d .
C54 C 1.1785(5) 0.5213(4) 1.0025(3) 0.0304(15) Uani 1 1 d .
C55 C 1.2015(5) 0.6018(4) 1.0221(3) 0.0378(17) Uani 1 1 d .
H55 H 1.1568 0.6443 1.0055 0.045 Uiso 1 1 calc R
C56 C 1.3547(5) 0.5554(4) 1.0909(3) 0.0434(19) Uani 1 1 d .
H56 H 1.4141 0.5682 1.1210 0.052 Uiso 1 1 calc R
C57 C 1.2878(6) 0.6176(4) 1.0645(3) 0.0450(19) Uani 1 1 d .
H57 H 1.3036 0.6717 1.0768 0.054 Uiso 1 1 calc R

loop_
_atom_site_aniso_label
_atom_site_aniso_U_11
_atom_site_aniso_U_22
_atom_site_aniso_U_33
_atom_site_aniso_U_23
_atom_site_aniso_U_13
_atom_site_aniso_U_12
Ir1 0.02180(11) 0.01718(11) 0.02336(11) 0.00100(13) 0.00665(8) 0.00071(13)
Cl1 0.0775(16) 0.0563(15) 0.0716(15) 0.0133(12) 0.0217(12) 0.0066(12)
Cl2 0.0834(17) 0.0639(17) 0.114(2) 0.0337(15) 0.0556(15) 0.0195(14)
Cl3 0.0568(17) 0.0562(19) 0.0439(15) 0.0088(13) 0.0146(13) 0.0031(14)
Cl4 0.056(2) 0.054(3) 0.048(2) 0.002(2) 0.0235(17) 0.000(2)
Cl5 0.0615(15) 0.165(3) 0.0568(14) 0.0088(17) 0.0095(12) 0.0014(17)
Cl6 0.0651(15) 0.0665(17) 0.119(2) 0.0009(15) 0.0303(15) -0.0137(13)
N1 0.032(3) 0.022(3) 0.024(3) 0.001(2) 0.008(2) 0.002(2)
N2 0.023(3) 0.020(3) 0.023(2) 0.000(2) 0.005(2) -0.003(2)
N3 0.023(3) 0.022(3) 0.025(2) 0.007(2) 0.007(2) 0.002(2)
N4 0.029(3) 0.021(3) 0.025(3) 0.003(2) 0.009(2) -0.001(2)
N5 0.038(3) 0.032(3) 0.029(3) 0.002(3) 0.018(3) -0.001(3)
N6 0.035(3) 0.026(3) 0.031(3) 0.002(2) 0.010(3) -0.001(2)
N7 0.030(3) 0.030(3) 0.032(3) 0.005(3) 0.010(2) 0.008(3)
N8 0.030(3) 0.042(4) 0.036(3) 0.006(3) 0.015(3) 0.002(3)
N9 0.032(3) 0.020(3) 0.029(3) 0.000(2) 0.007(2) -0.003(2)
N10 0.034(3) 0.025(3) 0.035(3) -0.002(2) 0.012(3) -0.002(3)
N11 0.029(3) 0.038(4) 0.056(4) -0.014(4) 0.000(3) 0.004(3)
O1 0.047(3) 0.037(3) 0.050(3) -0.007(2) 0.018(3) -0.009(3)
O3 0.051(4) 0.085(5) 0.138(6) -0.075(5) 0.028(4) -0.017(3)
O4 0.072(4) 0.058(4) 0.068(4) 0.026(3) 0.007(3) -0.014(3)
C1 0.036(3) 0.018(3) 0.030(3) -0.003(3) 0.010(3) 0.001(3)
C2 0.017(3) 0.018(3) 0.023(3) 0.003(3) 0.000(2) -0.005(3)
C3 0.024(3) 0.020(4) 0.037(3) 0.003(3) 0.005(3) 0.002(3)
C4 0.026(3) 0.021(4) 0.052(4) 0.000(3) 0.006(3) -0.002(3)
C5 0.028(3) 0.020(3) 0.047(4) -0.004(4) -0.009(3) 0.007(3)
C6 0.041(4) 0.028(4) 0.028(3) -0.004(3) 0.004(3) 0.009(3)
C7 0.026(3) 0.020(4) 0.025(3) -0.003(3) 0.006(3) 0.006(3)
C8 0.034(4) 0.021(3) 0.022(3) 0.002(2) 0.010(3) 0.007(3)
C9 0.035(4) 0.032(4) 0.030(3) 0.000(3) 0.008(3) 0.003(3)
C10 0.016(3) 0.023(4) 0.031(3) 0.003(3) -0.003(3) -0.002(3)
C11 0.024(3) 0.029(4) 0.026(3) 0.005(3) 0.003(3) -0.006(3)
C12 0.033(4) 0.035(4) 0.038(4) 0.006(3) 0.013(3) -0.004(3)
C13 0.039(4) 0.024(4) 0.044(4) 0.006(3) 0.007(3) -0.007(3)
C14 0.039(4) 0.015(3) 0.036(4) 0.000(3) -0.003(3) 0.004(3)
C15 0.024(3) 0.026(4) 0.029(3) 0.001(3) 0.002(3) 0.002(3)
C16 0.021(3) 0.015(3) 0.026(3) 0.004(3) 0.009(3) 0.004(3)
C17 0.026(3) 0.020(3) 0.023(3) 0.003(3) 0.010(2) 0.000(3)
C18 0.034(4) 0.032(4) 0.039(4) -0.014(3) 0.002(3) 0.003(3)
C19 0.041(4) 0.053(5) 0.044(4) 0.008(4) 0.024(3) -0.002(4)
C20 0.076(4) 0.074(4) 0.059(4) 0.013(3) 0.040(3) 0.028(3)
C21 0.027(4) 0.017(3) 0.041(4) 0.002(3) 0.008(3) 0.002(3)
C22 0.027(4) 0.023(4) 0.044(4) 0.002(3) 0.001(3) 0.006(3)
C23 0.026(4) 0.023(4) 0.040(4) 0.003(3) -0.002(3) 0.002(3)
C24 0.024(3) 0.021(3) 0.027(3) 0.003(3) 0.007(3) -0.002(3)
C25 0.028(3) 0.018(3) 0.031(3) 0.004(3) 0.009(3) 0.003(3)
C26 0.039(4) 0.013(3) 0.041(4) 0.003(3) 0.011(3) 0.001(3)
C27 0.029(4) 0.030(4) 0.048(4) 0.011(3) 0.011(3) 0.006(3)
C28 0.026(3) 0.026(4) 0.034(4) 0.008(3) 0.002(3) 0.003(3)
C29 0.071(6) 0.056(6) 0.062(5) -0.005(5) 0.003(5) -0.002(5)
C30 0.027(3) 0.021(4) 0.023(3) -0.001(3) 0.011(3) -0.002(3)
C31 0.031(4) 0.020(3) 0.027(3) -0.003(3) 0.017(3) -0.004(3)
C33 0.045(4) 0.060(6) 0.046(4) 0.010(4) 0.028(4) 0.006(4)
C34 0.038(4) 0.050(5) 0.033(4) -0.005(4) 0.020(3) -0.003(4)
C35 0.049(5) 0.047(5) 0.056(5) -0.002(4) 0.018(4) -0.006(4)
C36 0.071(6) 0.072(7) 0.067(6) -0.006(5) 0.037(5) -0.024(5)
C41 0.028(8) 0.064(11) 0.033(8) -0.001(7) 0.010(6) -0.008(7)
C42 0.056(5) 0.073(7) 0.058(5) -0.008(5) 0.029(4) 0.006(5)
C43 0.071(7) 0.110(9) 0.081(7) -0.029(7) 0.038(6) 0.007(6)
C44 0.104(4) 0.084(4) 0.086(4) 0.004(3) 0.029(4) 0.034(4)
C45 0.101(4) 0.084(4) 0.082(3) 0.009(3) 0.026(3) 0.035(3)
C46 0.091(4) 0.081(4) 0.071(3) 0.011(3) 0.030(3) 0.032(3)
C47 0.058(5) 0.100(7) 0.077(6) -0.028(6) 0.022(5) -0.024(5)
C48 0.041(5) 0.130(10) 0.054(6) -0.002(6) 0.004(4) 0.000(6)
C49 0.060(6) 0.087(8) 0.064(6) 0.030(6) 0.018(5) 0.010(6)
C51 0.069(6) 0.138(11) 0.059(6) 0.004(6) 0.015(5) 0.016(7)
C52 0.042(4) 0.035(5) 0.042(4) -0.006(3) 0.005(3) -0.008(3)
C53 0.042(4) 0.024(4) 0.032(4) -0.002(3) 0.012(3) -0.009(3)
C54 0.037(4) 0.021(4) 0.035(4) 0.001(3) 0.013(3) -0.005(3)
C55 0.042(4) 0.031(4) 0.043(4) 0.002(3) 0.015(3) 0.000(3)
C56 0.048(5) 0.034(5) 0.045(4) -0.014(4) 0.004(4) -0.010(4)
C57 0.057(5) 0.027(4) 0.056(5) -0.008(4) 0.024(4) -0.006(4)

loop_
_atom_type_symbol
_atom_type_description
_atom_type_scat_dispersion_real
_atom_type_scat_dispersion_imag
_atom_type_scat_source
C C 0.0033 0.0016 'International Tables Vol C Tables 4.2.6.8 and 6.1.1.4'
H H 0.0000 0.0000 'International Tables Vol C Tables 4.2.6.8 and 6.1.1.4'
Cl Cl 0.1484 0.1585 'International Tables Vol C Tables 4.2.6.8 and 6.1.1.4'
Ir Ir -1.4442 7.9887 'International Tables Vol C Tables 4.2.6.8 and 6.1.1.4'
N N 0.0061 0.0033 'International Tables Vol C Tables 4.2.6.8 and 6.1.1.4'
O O 0.0106 0.0060 'International Tables Vol C Tables 4.2.6.8 and 6.1.1.4'

loop_
_geom_angle_atom_site_label_1
_geom_angle_atom_site_label_2
_geom_angle_atom_site_label_3
_geom_angle
_geom_angle_site_symmetry_1
N4 Ir1 N1 170.0(2) .
N4 Ir1 C2 94.0(2) .
N1 Ir1 C2 79.3(2) .
N4 Ir1 C1 79.6(2) .
N1 Ir1 C1 92.7(2) .
C2 Ir1 C1 88.2(2) .
N4 Ir1 N3 88.82(18) .
N1 Ir1 N3 98.67(19) .
C2 Ir1 N3 173.2(2) .
C1 Ir1 N3 98.4(2) .
N4 Ir1 N2 95.44(18) .
N1 Ir1 N2 92.64(18) .
C2 Ir1 N2 96.3(2) .
C1 Ir1 N2 173.5(2) .
N3 Ir1 N2 77.23(18) .
C41 Cl3 C41 180.0(7) 3_755
N7 N1 C11 111.3(5) .
N7 N1 Ir1 131.5(4) .
C11 N1 Ir1 116.7(4) .
C21 N2 C16 119.2(5) .
C21 N2 Ir1 126.2(4) .
C16 N2 Ir1 114.6(4) .
C28 N3 C17 117.9(5) .
C28 N3 Ir1 127.5(4) .
C17 N3 Ir1 114.5(4) .
N6 N4 C8 111.7(5) .
N6 N4 Ir1 131.0(4) .
C8 N4 Ir1 117.3(4) .
C9 N5 N6 112.5(5) .
C9 N5 C19 128.2(5) .
N6 N5 C19 119.0(5) .
N4 N6 N5 104.2(5) .
N1 N7 N8 104.5(5) .
C12 N8 N7 112.8(5) .
C12 N8 C33 127.8(6) .
N7 N8 C33 119.4(6) .
C30 N9 C53 117.4(5) .
C31 N10 C54 116.9(5) .
O3 N11 O4 120.3(7) .
O3 N11 O1 119.0(7) .
O4 N11 O1 120.6(6) .
C3 C1 C7 117.5(5) .
C3 C1 Ir1 128.3(4) .
C7 C1 Ir1 114.2(4) .
C15 C2 C10 116.9(5) .
C15 C2 Ir1 127.3(4) .
C10 C2 Ir1 115.8(4) .
C4 C3 C1 120.8(6) .
C4 C3 H3 119.6 .
C1 C3 H3 119.6 .
C5 C4 C3 121.2(6) .
C5 C4 H4 119.4 .
C3 C4 H4 119.4 .
C4 C5 C6 119.5(6) .
C4 C5 H5 120.2 .
C6 C5 H5 120.2 .
C5 C6 C7 119.7(6) .
C5 C6 H6 120.1 .
C7 C6 H6 120.1 .
C6 C7 C1 121.2(6) .
C6 C7 C8 124.6(5) .
C1 C7 C8 114.2(5) .
C9 C8 N4 106.2(5) .
C9 C8 C7 139.1(6) .
N4 C8 C7 114.7(5) .
N5 C9 C8 105.4(5) .
N5 C9 H9 127.3 .
C8 C9 H9 127.3 .
C13 C10 C2 122.6(6) .
C13 C10 C11 124.5(6) .
C2 C10 C11 112.9(5) .
N1 C11 C12 106.3(6) .
N1 C11 C10 115.2(5) .
C12 C11 C10 138.5(6) .
N8 C12 C11 105.1(6) .
N8 C12 H12 127.5 .
C11 C12 H12 127.5 .
C14 C13 C10 118.7(6) .
C14 C13 H13 120.6 .
C10 C13 H13 120.6 .
C13 C14 C18 120.8(6) .
C13 C14 H14 119.6 .
C18 C14 H14 119.6 .
C2 C15 C18 121.0(6) .
C2 C15 H15 119.5 .
C18 C15 H15 119.5 .
N2 C16 C24 121.9(5) .
N2 C16 C17 116.9(5) .
C24 C16 C17 121.2(5) .
N3 C17 C25 122.9(5) .
N3 C17 C16 116.7(5) .
C25 C17 C16 120.3(5) .
C14 C18 C15 120.0(6) .
C14 C18 H18 120.0 .
C15 C18 H18 120.0 .
N5 C19 C20 110.3(6) .
N5 C19 H19A 109.6 .
C20 C19 H19A 109.6 .
N5 C19 H19B 109.6 .
C20 C19 H19B 109.6 .
H19A C19 H19B 108.1 .
C42 C20 C46 119.4(9) .
C42 C20 C19 120.4(8) .
C46 C20 C19 120.1(9) .
N2 C21 C22 121.4(6) .
N2 C21 H21 119.3 .
C22 C21 H21 119.3 .
C23 C22 C21 120.3(6) .
C23 C22 H22 119.8 .
C21 C22 H22 119.8 .
C22 C23 C24 118.7(6) .
C22 C23 H23 120.7 .
C24 C23 H23 120.7 .
C23 C24 C16 118.4(6) .
C23 C24 C30 122.5(5) .
C16 C24 C30 119.1(5) .
C17 C25 C26 117.0(5) .
C17 C25 C31 119.6(5) .
C26 C25 C31 123.4(6) .
C27 C26 C25 119.6(6) .
C27 C26 H26 120.2 .
C25 C26 H26 120.2 .
C28 C27 C26 119.7(6) .
C28 C27 H27 120.1 .
C26 C27 H27 120.1 .
N3 C28 C27 122.9(6) .
N3 C28 H28 118.5 .
C27 C28 H28 118.5 .
Cl1 C29 Cl2 113.1(5) .
Cl1 C29 H29A 109.0 .
Cl2 C29 H29A 109.0 .
Cl1 C29 H29B 109.0 .
Cl2 C29 H29B 109.0 .
H29A C29 H29B 107.8 .
N9 C30 C31 121.5(6) .
N9 C30 C24 118.2(5) .
C31 C30 C24 120.3(5) .
N10 C31 C30 122.0(6) .
N10 C31 C25 118.6(6) .
C30 C31 C25 119.4(5) .
N8 C33 C34 111.5(5) .
N8 C33 H33A 109.3 .
C34 C33 H33A 109.3 .
N8 C33 H33B 109.3 .
C34 C33 H33B 109.3 .
H33A C33 H33B 108.0 .
C36 C34 C35 118.6(7) .
C36 C34 C33 121.8(7) .
C35 C34 C33 119.5(7) .
C49 C35 C34 120.2(8) .
C49 C35 H35 119.9 .
C34 C35 H35 119.9 .
C34 C36 C47 120.4(9) .
C34 C36 H36 119.8 .
C47 C36 H36 119.8 .
Cl4 C41 Cl3 113.3(7) .
Cl4 C41 H41A 108.9 .
Cl3 C41 H41A 108.9 .
Cl4 C41 H41B 108.9 .
Cl3 C41 H41B 108.9 .
H41A C41 H41B 107.7 .
C20 C42 C43 120.8(9) .
C20 C42 H42 119.6 .
C43 C42 H42 119.6 .
C44 C43 C42 119.4(10) .
C44 C43 H43 120.3 .
C42 C43 H43 120.3 .
C43 C44 C45 121.2(10) .
C43 C44 H44 119.4 .
C45 C44 H44 119.4 .
C44 C45 C46 118.7(10) .
C44 C45 H45 120.6 .
C46 C45 H45 120.6 .
C20 C46 C45 120.4(10) .
C20 C46 H46 119.8 .
C45 C46 H46 119.8 .
C48 C47 C36 119.8(9) .
C48 C47 H47 120.1 .
C36 C47 H47 120.1 .
C49 C48 C47 121.1(9) .
C49 C48 H48 119.4 .
C47 C48 H48 119.4 .
C48 C49 C35 119.8(9) .
C48 C49 H49 120.1 .
C35 C49 H49 120.1 .
Cl6 C51 Cl5 112.5(5) .
Cl6 C51 H51A 109.1 .
Cl5 C51 H51A 109.1 .
Cl6 C51 H51B 109.1 .
Cl5 C51 H51B 109.1 .
H51A C51 H51B 107.8 .
C56 C52 C53 119.5(7) .
C56 C52 H52 120.2 .
C53 C52 H52 120.2 .
N9 C53 C52 119.4(6) .
N9 C53 C54 120.7(6) .
C52 C53 C54 119.9(6) .
N10 C54 C55 119.8(6) .
N10 C54 C53 121.5(6) .
C55 C54 C53 118.7(6) .
C57 C55 C54 119.6(7) .
C57 C55 H55 120.2 .
C54 C55 H55 120.2 .
C52 C56 C57 120.8(7) .
C52 C56 H56 119.6 .
C57 C56 H56 119.6 .
C55 C57 C56 121.4(7) .
C55 C57 H57 119.3 .
C56 C57 H57 119.3 .

loop_
_geom_bond_atom_site_label_1
_geom_bond_atom_site_label_2
_geom_bond_distance
_geom_bond_site_symmetry_2
Ir1 N4 2.000(5) .
Ir1 N1 2.023(5) .
Ir1 C2 2.029(6) .
Ir1 C1 2.049(6) .
Ir1 N3 2.137(5) .
Ir1 N2 2.145(4) .
Cl1 C29 1.728(8) .
Cl2 C29 1.760(9) .
Cl3 C41 1.816(14) 3_755
Cl3 C41 1.816(14) .
Cl4 C41 1.735(15) .
Cl5 C51 1.752(9) .
Cl6 C51 1.727(9) .
N1 N7 1.317(6) .
N1 C11 1.356(7) .
N2 C21 1.328(7) .
N2 C16 1.349(7) .
N3 C28 1.331(7) .
N3 C17 1.362(7) .
N4 N6 1.321(6) .
N4 C8 1.362(7) .
N5 C9 1.344(8) .
N5 N6 1.339(7) .
N5 C19 1.469(7) .
N7 N8 1.335(7) .
N8 C12 1.331(8) .
N8 C33 1.478(8) .
N9 C30 1.325(7) .
N9 C53 1.353(8) .
N10 C31 1.326(7) .
N10 C54 1.350(8) .
N11 O3 1.235(7) .
N11 O4 1.232(8) .
N11 O1 1.237(7) .
C1 C3 1.388(8) .
C1 C7 1.405(8) .
C2 C15 1.389(8) .
C2 C10 1.406(8) .
C3 C4 1.386(8) .
C3 H3 0.9500 .
C4 C5 1.371(9) .
C4 H4 0.9500 .
C5 C6 1.380(9) .
C5 H5 0.9500 .
C6 C7 1.395(8) .
C6 H6 0.9500 .
C7 C8 1.449(8) .
C8 C9 1.362(8) .
C9 H9 0.9500 .
C10 C13 1.387(8) .
C10 C11 1.460(8) .
C11 C12 1.371(8) .
C12 H12 0.9500 .
C13 C14 1.372(9) .
C13 H13 0.9500 .
C14 C18 1.379(9) .
C14 H14 0.9500 .
C15 C18 1.399(9) .
C15 H15 0.9500 .
C16 C24 1.390(8) .
C16 C17 1.449(8) .
C17 C25 1.408(8) .
C18 H18 0.9500 .
C19 C20 1.491(11) .
C19 H19A 0.9900 .
C19 H19B 0.9900 .
C20 C42 1.372(11) .
C20 C46 1.374(11) .
C21 C22 1.388(8) .
C21 H21 0.9500 .
C22 C23 1.363(8) .
C22 H22 0.9500 .
C23 C24 1.397(8) .
C23 H23 0.9500 .
C24 C30 1.464(8) .
C25 C26 1.399(8) .
C25 C31 1.454(8) .
C26 C27 1.376(9) .
C26 H26 0.9500 .
C27 C28 1.378(9) .
C27 H27 0.9500 .
C28 H28 0.9500 .
C29 H29A 0.9900 .
C29 H29B 0.9900 .
C30 C31 1.428(8) .
C33 C34 1.503(9) .
C33 H33A 0.9900 .
C33 H33B 0.9900 .
C34 C36 1.386(10) .
C34 C35 1.393(10) .
C35 C49 1.384(10) .
C35 H35 0.9500 .
C36 C47 1.386(12) .
C36 H36 0.9500 .
C41 H41A 0.9900 .
C41 H41B 0.9900 .
C42 C43 1.398(12) .
C42 H42 0.9500 .
C43 C44 1.357(13) .
C43 H43 0.9500 .
C44 C45 1.382(13) .
C44 H44 0.9500 .
C45 C46 1.404(13) .
C45 H45 0.9500 .
C46 H46 0.9500 .
C47 C48 1.361(13) .
C47 H47 0.9500 .
C48 C49 1.364(12) .
C48 H48 0.9500 .
C49 H49 0.9500 .
C51 H51A 0.9900 .
C51 H51B 0.9900 .
C52 C56 1.357(9) .
C52 C53 1.413(9) .
C52 H52 0.9500 .
C53 C54 1.426(9) .
C54 C55 1.421(9) .
C55 C57 1.354(9) .
C55 H55 0.9500 .
C56 C57 1.412(10) .
C56 H56 0.9500 .
C57 H57 0.9500 .
